data_1515426
loop_
_publ_author_name
'Che, Chi-Ming'
'Chow, Cheuk-Fai'
'Yuen, Mai-Yan'
'Roy, V. A. L.'
'Lu, Wei'
'Chen, Yong'
'Chui, Stephen Sin-Yin'
'Zhu, Nianyong'

_publ_section_title
;
 Single microcrystals of organoplatinum(II) complexes with high
 charge-carrier mobility
;
_journal_issue 2
_journal_name_full 'Chemical Science'
_journal_page_first 216
_journal_paper_doi 10.1039/c0sc00479k
_journal_volume 2
_journal_year 2011
_chemical_formula_moiety 'C11 H9 Cl N5 Pt, C2 H6 O S, 2 (H2 O), Cl'
_chemical_formula_sum 'C13 H19 Cl2 N5 O3 Pt S'
_chemical_formula_weight 591.38
_chemical_name_systematic
;
?
;
_space_group_IT_number 14
_symmetry_cell_setting monoclinic
_symmetry_space_group_name_Hall '-P 2ybc'
_symmetry_space_group_name_H-M 'P 1 21/c 1'
_atom_sites_solution_hydrogens geom
_atom_sites_solution_primary direct
_atom_sites_solution_secondary difmap
_audit_creation_method SHELXL-97
_cell_angle_alpha 90.00
_cell_angle_beta 91.9400(10)
_cell_angle_gamma 90.00
_cell_formula_units_Z 4
_cell_length_a 9.4740(3)
_cell_length_b 7.1809(2)
_cell_length_c 27.9371(8)
_cell_measurement_reflns_used 100
_cell_measurement_temperature 173(2)
_cell_measurement_theta_max 80
_cell_measurement_theta_min 4
_cell_volume 1899.52(10)
_computing_structure_refinement 'SHELXL-97 (Sheldrick, 1997)'
_computing_structure_solution 'SHELXS-97 (Sheldrick, 1990)'
_diffrn_ambient_temperature 173(2)
_diffrn_measured_fraction_theta_full 0.947
_diffrn_measured_fraction_theta_max 0.947
_diffrn_radiation_monochromator graphite
_diffrn_radiation_source 'fine-focus sealed tube'
_diffrn_radiation_type CuK\a
_diffrn_radiation_wavelength 1.54178
_diffrn_reflns_av_R_equivalents 0.0485
_diffrn_reflns_av_sigmaI/netI 0.0363
_diffrn_reflns_limit_h_max 11
_diffrn_reflns_limit_h_min -11
_diffrn_reflns_limit_k_max 8
_diffrn_reflns_limit_k_min -6
_diffrn_reflns_limit_l_max 32
_diffrn_reflns_limit_l_min -32
_diffrn_reflns_number 15256
_diffrn_reflns_theta_full 65.86
_diffrn_reflns_theta_max 65.86
_diffrn_reflns_theta_min 3.17
_exptl_absorpt_coefficient_mu 17.648
_exptl_absorpt_correction_T_max 0.92
_exptl_absorpt_correction_T_min 0.56
_exptl_absorpt_correction_type numerical
_exptl_absorpt_process_details SADABS
_exptl_crystal_colour yellow
_exptl_crystal_density_diffrn 2.068
_exptl_crystal_density_method 'not measured'
_exptl_crystal_description plate
_exptl_crystal_F_000 1136
_exptl_crystal_size_max 0.08
_exptl_crystal_size_mid 0.03
_exptl_crystal_size_min 0.005
_refine_diff_density_max 3.032
_refine_diff_density_min -1.750
_refine_diff_density_rms 0.205
_refine_ls_extinction_method none
_refine_ls_goodness_of_fit_ref 1.053
_refine_ls_hydrogen_treatment constr
_refine_ls_matrix_type full
_refine_ls_number_parameters 228
_refine_ls_number_reflns 3123
_refine_ls_number_restraints 6
_refine_ls_restrained_S_all 5.739
_refine_ls_R_factor_all 0.0483
_refine_ls_R_factor_gt 0.0463
_refine_ls_shift/su_max 0.000
_refine_ls_shift/su_mean 0.000
_refine_ls_structure_factor_coef Fsqd
_refine_ls_weighting_details 'calc w=1/[\s^2^(Fo^2^)+(0.0588P)^2^+22.4193P] where P=(Fo^2^+2Fc^2^)/3'
_refine_ls_weighting_scheme calc
_refine_ls_wR_factor_gt 0.1183
_refine_ls_wR_factor_ref 0.1200
_reflns_number_gt 2986
_reflns_number_total 3123
_reflns_threshold_expression >2sigma(I)
_cod_data_source_file c0sc00479k.txt
_cod_data_source_block 6
_cod_original_sg_symbol_H-M 'P 21/c'
_cod_database_code 1515426

loop_
_symmetry_equiv_pos_as_xyz
'x, y, z'
'-x, y+1/2, -z+1/2'
'-x, -y, -z'
'x, -y-1/2, z-1/2'

loop_
_atom_site_label
_atom_site_type_symbol
_atom_site_fract_x
_atom_site_fract_y
_atom_site_fract_z
_atom_site_U_iso_or_equiv
_atom_site_adp_type
_atom_site_occupancy
_atom_site_symmetry_multiplicity
_atom_site_calc_flag
_atom_site_refinement_flags
Pt1 Pt 0.36433(19) 0.2325(3) 0.48030(6) 0.0278(9) Uani 1 1 d .
Cl1 Cl 0.1333(12) 0.1969(18) 0.4536(4) 0.039(3) Uani 1 1 d .
Cl2 Cl 0.2806(13) 0.5788(19) 0.2470(4) 0.046(3) Uani 1 1 d .
N1 N 0.348(4) 0.148(5) 0.5490(12) 0.029(8) Uani 1 1 d .
N2 N 0.454(4) 0.100(5) 0.6182(13) 0.037(9) Uani 1 1 d .
H1N H 0.5202 0.0943 0.6411 0.044 Uiso 1 1 calc R
N3 N 0.559(4) 0.266(5) 0.5037(14) 0.032(9) Uani 1 1 d .
N4 N 0.450(4) 0.328(5) 0.4199(12) 0.029(8) Uani 1 1 d .
N5 N 0.641(4) 0.428(5) 0.3859(12) 0.032(8) Uani 1 1 d .
H2N H 0.7288 0.4614 0.3818 0.039 Uiso 1 1 calc R
C1 C 0.250(5) 0.081(7) 0.5792(16) 0.038(11) Uani 1 1 d .
H1A H 0.1525 0.0594 0.5714 0.045 Uiso 1 1 calc R
C2 C 0.316(6) 0.051(7) 0.6224(17) 0.043(12) Uani 1 1 d .
H2A H 0.2733 0.0041 0.6503 0.052 Uiso 1 1 calc R
C3 C 0.471(5) 0.157(7) 0.5738(15) 0.033(10) Uani 1 1 d .
C4 C 0.593(5) 0.222(6) 0.5491(16) 0.033(10) Uani 1 1 d .
C5 C 0.733(5) 0.241(6) 0.5662(17) 0.034(11) Uani 1 1 d .
H5A H 0.7587 0.2090 0.5983 0.040 Uiso 1 1 calc R
C6 C 0.833(5) 0.306(7) 0.5355(17) 0.036(11) Uani 1 1 d .
H6A H 0.9279 0.3223 0.5469 0.043 Uiso 1 1 calc R
C7 C 0.797(5) 0.349(6) 0.4876(16) 0.032(10) Uani 1 1 d .
H7A H 0.8658 0.3910 0.4662 0.038 Uiso 1 1 calc R
C8 C 0.658(4) 0.327(6) 0.4728(15) 0.027(9) Uani 1 1 d .
C9 C 0.588(4) 0.362(6) 0.4259(14) 0.028(9) Uani 1 1 d .
C10 C 0.532(5) 0.434(7) 0.3520(15) 0.035(10) Uani 1 1 d .
H10A H 0.5378 0.4744 0.3197 0.042 Uiso 1 1 calc R
C11 C 0.414(5) 0.373(7) 0.3733(15) 0.034(10) Uani 1 1 d .
H11A H 0.3221 0.3633 0.3586 0.041 Uiso 1 1 calc R
O1W O 0.393(4) 1.169(6) 0.2508(12) 0.046(8) Uani 1 1 d D
H1WA H 0.3858 1.2848 0.2534 0.069 Uiso 1 1 calc RD
H1WB H 0.4823 1.1901 0.2484 0.069 Uiso 1 1 d RD
O2W O 0.322(4) 0.915(5) 0.3178(12) 0.051(9) Uani 1 1 d D
H2WA H 0.2909 1.0067 0.3022 0.076 Uiso 1 1 calc RD
H2WB H 0.3078 0.8081 0.3045 0.076 Uiso 1 1 d RD
S1 S 1.0176(12) -0.025(2) 0.8475(4) 0.047(3) Uani 1 1 d .
C12 C 0.936(8) -0.121(17) 0.796(3) 0.11(4) Uani 1 1 d .
H12A H 0.9308 -0.2563 0.7989 0.171 Uiso 1 1 calc R
H12B H 0.9906 -0.0887 0.7677 0.171 Uiso 1 1 calc R
H12C H 0.8400 -0.0699 0.7915 0.171 Uiso 1 1 calc R
C13 C 1.027(7) 0.214(10) 0.827(2) 0.07(2) Uani 1 1 d .
H13A H 1.0605 0.2933 0.8541 0.102 Uiso 1 1 calc R
H13B H 0.9334 0.2556 0.8161 0.102 Uiso 1 1 calc R
H13C H 1.0931 0.2231 0.8012 0.102 Uiso 1 1 calc R
O1 O 0.908(3) -0.031(6) 0.8850(12) 0.050(10) Uani 1 1 d .

loop_
_atom_site_aniso_label
_atom_site_aniso_U_11
_atom_site_aniso_U_22
_atom_site_aniso_U_33
_atom_site_aniso_U_23
_atom_site_aniso_U_13
_atom_site_aniso_U_12
Pt1 0.0311(13) 0.0244(13) 0.0282(12) -0.0017(7) 0.0015(8) 0.0051(7)
Cl1 0.028(5) 0.040(6) 0.049(6) -0.001(5) -0.001(4) 0.003(5)
Cl2 0.040(6) 0.053(8) 0.044(6) -0.008(6) 0.000(5) 0.003(6)
N1 0.04(2) 0.013(17) 0.031(18) 0.007(15) 0.004(15) 0.006(16)
N2 0.05(2) 0.03(2) 0.031(19) -0.002(17) 0.002(16) 0.004(19)
N3 0.04(2) 0.03(2) 0.027(19) -0.006(15) 0.000(16) 0.011(17)
N4 0.032(19) 0.026(19) 0.029(18) -0.007(16) 0.003(14) 0.002(17)
N5 0.027(18) 0.04(2) 0.032(18) -0.003(17) 0.002(14) 0.005(17)
C1 0.05(3) 0.03(3) 0.03(2) 0.00(2) 0.01(2) 0.01(2)
C2 0.06(3) 0.03(3) 0.04(3) 0.01(2) 0.02(2) 0.01(2)
C3 0.04(2) 0.03(3) 0.03(2) -0.01(2) -0.003(18) 0.00(2)
C4 0.04(3) 0.03(2) 0.03(2) -0.005(18) 0.01(2) 0.01(2)
C5 0.04(3) 0.03(3) 0.03(2) -0.001(18) -0.006(19) 0.01(2)
C6 0.04(3) 0.02(2) 0.04(3) -0.01(2) -0.01(2) 0.02(2)
C7 0.03(2) 0.03(2) 0.04(2) 0.00(2) -0.005(18) 0.00(2)
C8 0.03(2) 0.02(2) 0.03(2) -0.008(19) 0.000(17) 0.003(19)
C9 0.03(2) 0.02(2) 0.03(2) -0.002(18) -0.001(17) 0.002(19)
C10 0.04(3) 0.04(3) 0.03(2) 0.00(2) -0.003(18) 0.01(2)
C11 0.04(2) 0.03(3) 0.03(2) -0.01(2) -0.004(18) 0.00(2)
O1W 0.041(19) 0.05(2) 0.05(2) -0.004(18) -0.002(15) -0.005(18)
O2W 0.07(2) 0.04(2) 0.039(18) -0.006(16) -0.001(16) 0.004(19)
S1 0.030(6) 0.071(10) 0.041(6) -0.001(6) 0.000(5) -0.002(6)
C12 0.06(4) 0.22(12) 0.06(4) -0.06(6) 0.02(3) -0.04(6)
C13 0.05(3) 0.10(6) 0.06(4) 0.02(4) 0.01(3) 0.01(4)
O1 0.034(18) 0.08(3) 0.042(18) 0.000(19) 0.002(14) -0.002(19)

loop_
_atom_type_symbol
_atom_type_description
_atom_type_scat_dispersion_real
_atom_type_scat_dispersion_imag
_atom_type_scat_source
C C 0.0181 0.0091 'International Tables Vol C Tables 4.2.6.8 and 6.1.1.4'
H H 0.0000 0.0000 'International Tables Vol C Tables 4.2.6.8 and 6.1.1.4'
N N 0.0311 0.0180 'International Tables Vol C Tables 4.2.6.8 and 6.1.1.4'
O O 0.0492 0.0322 'International Tables Vol C Tables 4.2.6.8 and 6.1.1.4'
Cl Cl 0.3639 0.7018 'International Tables Vol C Tables 4.2.6.8 and 6.1.1.4'
Pt Pt -4.5932 6.9264 'International Tables Vol C Tables 4.2.6.8 and 6.1.1.4'
S S 0.3331 0.5567 'International Tables Vol C Tables 4.2.6.8 and 6.1.1.4'

loop_
_geom_angle_atom_site_label_1
_geom_angle_atom_site_label_2
_geom_angle_atom_site_label_3
_geom_angle
N3 Pt1 N4 80.5(15)
N3 Pt1 N1 79.8(16)
N4 Pt1 N1 160.3(15)
N3 Pt1 Cl1 179.1(11)
N4 Pt1 Cl1 99.9(11)
N1 Pt1 Cl1 99.8(11)
C3 N1 C1 107(4)
C3 N1 Pt1 112(3)
C1 N1 Pt1 140(3)
C3 N2 C2 108(4)
C4 N3 C8 122(4)
C4 N3 Pt1 119(3)
C8 N3 Pt1 119(3)
C9 N4 C11 107(4)
C9 N4 Pt1 112(3)
C11 N4 Pt1 141(3)
C9 N5 C10 107(4)
C2 C1 N1 108(5)
C1 C2 N2 107(4)
N2 C3 N1 110(4)
N2 C3 C4 132(4)
N1 C3 C4 118(4)
N3 C4 C5 120(4)
N3 C4 C3 111(4)
C5 C4 C3 129(4)
C6 C5 C4 119(4)
C5 C6 C7 121(4)
C8 C7 C6 118(4)
N3 C8 C7 121(4)
N3 C8 C9 109(4)
C7 C8 C9 130(4)
N5 C9 N4 111(4)
N5 C9 C8 130(4)
N4 C9 C8 119(4)
C11 C10 N5 107(4)
C10 C11 N4 108(4)
O1 S1 C12 106(3)
O1 S1 C13 107(3)
C12 S1 C13 98(5)

loop_
_geom_bond_atom_site_label_1
_geom_bond_atom_site_label_2
_geom_bond_distance
Pt1 N3 1.95(4)
Pt1 N4 2.02(4)
Pt1 N1 2.02(3)
Pt1 Cl1 2.303(11)
N1 C3 1.34(6)
N1 C1 1.36(6)
N2 C3 1.32(6)
N2 C2 1.37(7)
N3 C4 1.34(6)
N3 C8 1.36(6)
N4 C9 1.34(6)
N4 C11 1.37(6)
N5 C9 1.33(5)
N5 C10 1.38(5)
C1 C2 1.36(7)
C3 C4 1.45(7)
C4 C5 1.40(7)
C5 C6 1.38(7)
C6 C7 1.40(6)
C7 C8 1.38(6)
C8 C9 1.47(6)
C10 C11 1.36(7)
S1 O1 1.50(3)
S1 C12 1.76(7)
S1 C13 1.81(7)
